data_4069845
loop_
_publ_author_name
'Lui, Ming-Chung'
'Chung, Chia-Pei'
'Chang, Wei-Chen'
'Lin, Ying-Chih'
'Wang, Yu'
'Liu, Yi-Hong'

_publ_section_title
;
 Ruthenium Allenylidene and Allylcarbene Complexes from 1,6-Diyne
;
_journal_issue 17
_journal_name_full Organometallics
_journal_page_first 5204
_journal_paper_doi 10.1021/om9004516
_journal_volume 28
_journal_year 2009
_chemical_formula_sum 'C75 H69 F6 O0.5 P4 Ru Si'
_chemical_formula_weight 1345.34
_chemical_name_systematic
; 
 ? 
;
_space_group_IT_number 14
_symmetry_cell_setting monoclinic
_symmetry_space_group_name_Hall '-P 2yn'
_symmetry_space_group_name_H-M 'P 1 21/n 1'
_atom_sites_solution_hydrogens geom
_atom_sites_solution_primary direct
_atom_sites_solution_secondary difmap
_audit_creation_method SHELXL-97
_cell_angle_alpha 90.00
_cell_angle_beta 105.3290(10)
_cell_angle_gamma 90.00
_cell_formula_units_Z 4
_cell_length_a 20.1472(3)
_cell_length_b 15.1598(2)
_cell_length_c 22.6842(3)
_cell_measurement_temperature 295(2)
_cell_volume 6681.89(16)
_computing_cell_refinement
; 
CrysAlis RED, Oxford Diffraction Ltd., 
Version 1.171.32.15 (release 10-01-2008 CrysAlis171 .NET) 
(compiled Jan 10 2008,16:37:18) 
Empirical absorption correction using spherical harmonics, 
 implemented in SCALE3 ABSPACK scaling algorithm. 
;
_computing_data_collection
; 
CrysAlis RED, Oxford Diffraction Ltd., 
Version 1.171.32.15 (release 10-01-2008 CrysAlis171 .NET) 
(compiled Jan 10 2008,16:37:18) 
Empirical absorption correction using spherical harmonics, 
 implemented in SCALE3 ABSPACK scaling algorithm. 
;
_computing_data_reduction
; 
CrysAlis RED, Oxford Diffraction Ltd., 
Version 1.171.32.15 (release 10-01-2008 CrysAlis171 .NET) 
(compiled Jan 10 2008,16:37:18) 
Empirical absorption correction using spherical harmonics, 
 implemented in SCALE3 ABSPACK scaling algorithm. 
;
_computing_molecular_graphics SHELXTL
_computing_publication_material SHELXTL
_computing_structure_refinement 'SHELXL-97 (Sheldrick, 1997)'
_computing_structure_solution 'SHELXS-97 (Sheldrick, 1990)'
_diffrn_ambient_temperature 295(2)
_diffrn_measured_fraction_theta_full 0.985
_diffrn_measured_fraction_theta_max 0.985
_diffrn_measurement_device_type 'Oxford Diffraction Gemini R'
_diffrn_measurement_method CCD
_diffrn_radiation_monochromator graphite
_diffrn_radiation_source 'fine-focus sealed tube'
_diffrn_radiation_type MoK\a
_diffrn_radiation_wavelength 0.71073
_diffrn_reflns_av_R_equivalents 0.0245
_diffrn_reflns_av_sigmaI/netI 0.0340
_diffrn_reflns_limit_h_max 24
_diffrn_reflns_limit_h_min -21
_diffrn_reflns_limit_k_max 18
_diffrn_reflns_limit_k_min -14
_diffrn_reflns_limit_l_max 22
_diffrn_reflns_limit_l_min -27
_diffrn_reflns_number 34171
_diffrn_reflns_theta_full 25.25
_diffrn_reflns_theta_max 25.25
_diffrn_reflns_theta_min 2.71
_exptl_absorpt_coefficient_mu 0.408
_exptl_absorpt_correction_T_max 1.00
_exptl_absorpt_correction_T_min 0.84
_exptl_absorpt_correction_type multi-scan
_exptl_absorpt_process_details
; 
CrysAlis RED, Oxford Diffraction Ltd., 
Version 1.171.32.15 (release 10-01-2008 CrysAlis171 .NET) 
(compiled Jan 10 2008,16:37:18) 
Empirical absorption correction using spherical harmonics, 
 implemented in SCALE3 ABSPACK scaling algorithm. 
;
_exptl_crystal_density_diffrn 1.337
_exptl_crystal_density_method 'not measured'
_exptl_crystal_F_000 2780
_exptl_crystal_size_max 0.20
_exptl_crystal_size_mid 0.15
_exptl_crystal_size_min 0.10
_refine_diff_density_max 0.595
_refine_diff_density_min -0.454
_refine_diff_density_rms 0.057
_refine_ls_extinction_method none
_refine_ls_goodness_of_fit_ref 0.965
_refine_ls_hydrogen_treatment mixed
_refine_ls_matrix_type full
_refine_ls_number_parameters 790
_refine_ls_number_reflns 11929
_refine_ls_number_restraints 12
_refine_ls_restrained_S_all 0.970
_refine_ls_R_factor_all 0.0599
_refine_ls_R_factor_gt 0.0427
_refine_ls_shift/su_max 0.294
_refine_ls_shift/su_mean 0.009
_refine_ls_structure_factor_coef Fsqd
_refine_ls_weighting_details 'calc w=1/[\s^2^(Fo^2^)+(0.1000P)^2^+0.0000P] where P=(Fo^2^+2Fc^2^)/3'
_refine_ls_weighting_scheme calc
_refine_ls_wR_factor_gt 0.1285
_refine_ls_wR_factor_ref 0.1369
_reflns_number_gt 8808
_reflns_number_total 11929
_reflns_threshold_expression >2sigma(I)
_cod_data_source_file om9004516_si_001.cif
_cod_data_source_block ic13253
_cod_depositor_comments
;
The following automatic conversions were performed:

'_symmetry_cell_setting' value 'Monoclinic' changed to 'monoclinic'
according to /home/saulius/struct/CIF-dictionaries/cif_core.dic
dictionary named 'cif_core.dic' version 2.4.2 from 2011-04-26.

Automatic conversion script
Id: cif_fix_values 1715 2011-07-08 13:25:40Z adriana 
;
_cod_original_sg_symbol_H-M P2(1)/n
_cod_original_formula_sum 'C75 H69 F6 O0.50 P4 Ru Si'
_cod_database_code 4069845

loop_
_symmetry_equiv_pos_as_xyz
'x, y, z'
'-x+1/2, y+1/2, -z+1/2'
'-x, -y, -z'
'x-1/2, -y-1/2, z-1/2'

loop_
_atom_site_label
_atom_site_type_symbol
_atom_site_fract_x
_atom_site_fract_y
_atom_site_fract_z
_atom_site_U_iso_or_equiv
_atom_site_adp_type
_atom_site_occupancy
_atom_site_symmetry_multiplicity
_atom_site_calc_flag
_atom_site_refinement_flags
Ru1 Ru 0.970702(11) 0.058996(15) 0.248130(10) 0.03750(10) Uani 1 1 d .
P1 P 0.79216(4) 0.35325(5) 0.18689(4) 0.0444(2) Uani 1 1 d .
P2 P 1.05966(4) 0.13752(5) 0.31076(4) 0.0443(2) Uani 1 1 d .
P3 P 1.01222(4) 0.04366(5) 0.16300(4) 0.0444(2) Uani 1 1 d .
Si1 Si 0.97045(7) 0.63056(9) 0.14833(7) 0.0918(4) Uani 1 1 d .
C1 C 0.92526(14) 0.17123(19) 0.21132(12) 0.0370(6) Uani 1 1 d .
C2 C 0.89507(15) 0.2356(2) 0.18719(13) 0.0417(7) Uani 1 1 d .
C3 C 0.86573(15) 0.31816(19) 0.15815(13) 0.0423(7) Uani 1 1 d .
H3A H 0.9014 0.3634 0.1711 0.051 Uiso 1 1 calc R
C4 C 0.84360(16) 0.3202(2) 0.08836(13) 0.0477(7) Uani 1 1 d .
C5 C 0.80572(18) 0.2522(3) 0.05563(15) 0.0620(9) Uani 1 1 d .
H5A H 0.7952 0.2034 0.0763 0.074 Uiso 1 1 calc R
C6 C 0.7830(2) 0.2553(3) -0.00760(18) 0.0804(12) Uani 1 1 d .
H6A H 0.7569 0.2094 -0.0292 0.096 Uiso 1 1 calc R
C7 C 0.7994(3) 0.3263(4) -0.03776(18) 0.0964(15) Uani 1 1 d .
H7A H 0.7846 0.3286 -0.0802 0.116 Uiso 1 1 calc R
C8 C 0.8374(2) 0.3941(3) -0.00641(17) 0.0817(12) Uani 1 1 d .
H8A H 0.8482 0.4418 -0.0279 0.098 Uiso 1 1 calc R
C9 C 0.86022(18) 0.3931(2) 0.05713(15) 0.0564(8) Uani 1 1 d .
C10 C 0.8981(2) 0.4666(3) 0.08848(17) 0.0613(9) Uani 1 1 d .
C11 C 0.9279(2) 0.5292(3) 0.1142(2) 0.0735(11) Uani 1 1 d .
C12 C 0.9767(4) 0.6262(5) 0.2300(3) 0.164(3) Uani 1 1 d .
H12A H 1.0049 0.5771 0.2479 0.247 Uiso 1 1 calc R
H12B H 0.9315 0.6194 0.2359 0.247 Uiso 1 1 calc R
H12C H 0.9969 0.6799 0.2490 0.247 Uiso 1 1 calc R
C13 C 0.9156(4) 0.7240(4) 0.1130(4) 0.179(3) Uani 1 1 d .
H13A H 0.8722 0.7203 0.1228 0.268 Uiso 1 1 calc R
H13B H 0.9082 0.7218 0.0695 0.268 Uiso 1 1 calc R
H13C H 0.9379 0.7784 0.1284 0.268 Uiso 1 1 calc R
C14 C 1.0537(4) 0.6360(7) 0.1297(5) 0.234(5) Uani 1 1 d .
H14A H 1.0817 0.5869 0.1481 0.350 Uiso 1 1 calc R
H14B H 1.0766 0.6901 0.1452 0.350 Uiso 1 1 calc R
H14C H 1.0464 0.6339 0.0862 0.350 Uiso 1 1 calc R
C15 C 0.8215(2) 0.3656(2) 0.26841(15) 0.0561(9) Uani 1 1 d .
C16 C 0.8894(2) 0.3879(3) 0.29605(17) 0.0752(11) Uani 1 1 d .
H16A H 0.9207 0.3943 0.2727 0.090 Uiso 1 1 calc R
C17 C 0.9101(3) 0.4005(3) 0.3587(2) 0.0986(16) Uani 1 1 d .
H17A H 0.9551 0.4168 0.3779 0.118 Uiso 1 1 calc R
C18 C 0.8618(4) 0.3882(3) 0.3926(2) 0.1020(18) Uani 1 1 d .
H18A H 0.8756 0.3956 0.4348 0.122 Uiso 1 1 calc R
C19 C 0.7965(4) 0.3661(3) 0.3659(2) 0.0959(16) Uani 1 1 d .
H19A H 0.7655 0.3584 0.3894 0.115 Uiso 1 1 calc R
C20 C 0.7751(2) 0.3548(2) 0.30299(18) 0.0711(11) Uani 1 1 d .
H20A H 0.7296 0.3399 0.2842 0.085 Uiso 1 1 calc R
C21 C 0.72297(16) 0.2752(2) 0.16933(15) 0.0504(8) Uani 1 1 d .
C22 C 0.73625(19) 0.1853(2) 0.17358(16) 0.0604(9) Uani 1 1 d .
H22A H 0.7814 0.1651 0.1852 0.073 Uiso 1 1 calc R
C23 C 0.6828(2) 0.1262(3) 0.16063(19) 0.0718(11) Uani 1 1 d .
H23A H 0.6918 0.0660 0.1620 0.086 Uiso 1 1 calc R
C24 C 0.6160(2) 0.1558(3) 0.1456(2) 0.0788(12) Uani 1 1 d .
H24A H 0.5799 0.1156 0.1364 0.095 Uiso 1 1 calc R
C25 C 0.6025(2) 0.2442(3) 0.1442(2) 0.0804(12) Uani 1 1 d .
H25A H 0.5573 0.2638 0.1363 0.096 Uiso 1 1 calc R
C26 C 0.65562(18) 0.3048(2) 0.15437(18) 0.0677(10) Uani 1 1 d .
H26A H 0.6462 0.3649 0.1512 0.081 Uiso 1 1 calc R
C27 C 0.76269(16) 0.4580(2) 0.15325(15) 0.0477(7) Uani 1 1 d .
C28 C 0.78008(18) 0.5342(2) 0.18683(17) 0.0565(8) Uani 1 1 d .
H28A H 0.8038 0.5309 0.2279 0.068 Uiso 1 1 calc R
C29 C 0.7624(2) 0.6153(2) 0.1597(2) 0.0744(11) Uani 1 1 d .
H29A H 0.7739 0.6666 0.1826 0.089 Uiso 1 1 calc R
C30 C 0.7277(2) 0.6203(3) 0.0988(2) 0.0784(12) Uani 1 1 d .
H30A H 0.7158 0.6750 0.0806 0.094 Uiso 1 1 calc R
C31 C 0.7109(2) 0.5457(3) 0.0651(2) 0.0728(11) Uani 1 1 d .
H31A H 0.6882 0.5496 0.0237 0.087 Uiso 1 1 calc R
C32 C 0.72719(18) 0.4642(2) 0.09193(17) 0.0593(9) Uani 1 1 d .
H32A H 0.7144 0.4132 0.0689 0.071 Uiso 1 1 calc R
C33 C 0.8921(3) 0.0251(3) 0.2964(3) 0.0855(14) Uani 1 1 d .
H33A H 0.8659 0.0673 0.3141 0.103 Uiso 1 1 calc R
C34 C 0.8717(2) -0.0097(3) 0.2388(3) 0.0843(14) Uani 1 1 d .
H34A H 0.8284 0.0029 0.2082 0.101 Uiso 1 1 calc R
C35 C 0.9202(3) -0.0718(3) 0.2336(2) 0.0814(14) Uani 1 1 d .
H35A H 0.9173 -0.1109 0.1986 0.098 Uiso 1 1 calc R
C36 C 0.9698(2) -0.0761(3) 0.2903(3) 0.0812(14) Uani 1 1 d .
H36A H 1.0084 -0.1175 0.3022 0.097 Uiso 1 1 calc R
C37 C 0.9502(3) -0.0160(4) 0.32654(19) 0.0842(14) Uani 1 1 d .
H37A H 0.9741 -0.0058 0.3696 0.101 Uiso 1 1 calc R
C38 C 1.04365(17) 0.1442(2) 0.38712(15) 0.0555(8) Uani 1 1 d .
C39 C 0.98315(18) 0.1870(2) 0.38936(16) 0.0601(9) Uani 1 1 d .
H39A H 0.9559 0.2140 0.3545 0.072 Uiso 1 1 calc R
C40 C 0.9635(2) 0.1894(3) 0.44338(18) 0.0769(12) Uani 1 1 d .
H40A H 0.9235 0.2192 0.4446 0.092 Uiso 1 1 calc R
C41 C 1.0014(3) 0.1490(4) 0.4944(2) 0.1003(16) Uani 1 1 d .
H41A H 0.9870 0.1492 0.5301 0.120 Uiso 1 1 calc R
C42 C 1.0616(2) 0.1078(5) 0.49263(19) 0.119(2) Uani 1 1 d .
H42A H 1.0881 0.0802 0.5276 0.142 Uiso 1 1 calc R
C43 C 1.0831(2) 0.1067(4) 0.43992(17) 0.0907(15) Uani 1 1 d .
H43A H 1.1248 0.0803 0.4400 0.109 Uiso 1 1 calc R
C44 C 1.14517(16) 0.0874(2) 0.32319(15) 0.0513(8) Uani 1 1 d .
C45 C 1.15847(19) 0.0049(3) 0.34890(18) 0.0692(10) Uani 1 1 d .
H45A H 1.1248 -0.0234 0.3632 0.083 Uiso 1 1 calc R
C46 C 1.2211(2) -0.0372(3) 0.3540(2) 0.0866(13) Uani 1 1 d .
H46A H 1.2303 -0.0914 0.3736 0.104 Uiso 1 1 calc R
C47 C 1.2692(2) 0.0025(4) 0.3298(2) 0.0918(15) Uani 1 1 d .
H47A H 1.3106 -0.0260 0.3316 0.110 Uiso 1 1 calc R
C48 C 1.2566(2) 0.0834(4) 0.3031(2) 0.0844(13) Uani 1 1 d .
H48A H 1.2893 0.1097 0.2866 0.101 Uiso 1 1 calc R
C49 C 1.19552(17) 0.1265(3) 0.30029(16) 0.0622(9) Uani 1 1 d .
H49A H 1.1880 0.1824 0.2829 0.075 Uiso 1 1 calc R
C50 C 1.07815(16) 0.2542(2) 0.30127(16) 0.0524(8) Uani 1 1 d .
C51 C 1.1150(2) 0.3020(3) 0.3512(2) 0.0824(12) Uani 1 1 d .
H51A H 1.1295 0.2746 0.3892 0.099 Uiso 1 1 calc R
C52 C 1.1306(3) 0.3898(3) 0.3456(3) 0.1052(17) Uani 1 1 d .
H52A H 1.1560 0.4205 0.3796 0.126 Uiso 1 1 calc R
C53 C 1.1092(3) 0.4318(3) 0.2910(3) 0.1014(17) Uani 1 1 d .
H53A H 1.1188 0.4913 0.2877 0.122 Uiso 1 1 calc R
C54 C 1.0730(2) 0.3849(3) 0.2404(2) 0.0796(12) Uani 1 1 d .
H54A H 1.0587 0.4127 0.2026 0.096 Uiso 1 1 calc R
C55 C 1.05799(18) 0.2970(2) 0.24582(17) 0.0589(9) Uani 1 1 d .
H55A H 1.0339 0.2660 0.2114 0.071 Uiso 1 1 calc R
C56 C 1.08252(19) -0.0355(2) 0.16619(16) 0.0565(9) Uani 1 1 d .
C57 C 1.10242(19) -0.0933(2) 0.21355(17) 0.0647(9) Uani 1 1 d .
H57A H 1.0807 -0.0927 0.2450 0.078 Uiso 1 1 calc R
C58 C 1.1551(2) -0.1534(3) 0.2152(2) 0.0894(13) Uani 1 1 d .
H58A H 1.1685 -0.1926 0.2477 0.107 Uiso 1 1 calc R
C59 C 1.1872(3) -0.1549(3) 0.1692(3) 0.1097(18) Uani 1 1 d .
H59A H 1.2226 -0.1948 0.1705 0.132 Uiso 1 1 calc R
C60 C 1.1672(3) -0.0981(4) 0.1215(3) 0.120(2) Uani 1 1 d .
H60A H 1.1887 -0.0999 0.0899 0.144 Uiso 1 1 calc R
C61 C 1.1160(3) -0.0386(3) 0.1194(2) 0.0889(15) Uani 1 1 d .
H61A H 1.1031 0.0004 0.0867 0.107 Uiso 1 1 calc R
C62 C 0.94300(18) 0.0016(2) 0.09913(14) 0.0504(8) Uani 1 1 d .
C63 C 0.9516(2) -0.0647(2) 0.06005(17) 0.0700(11) Uani 1 1 d .
H63A H 0.9954 -0.0876 0.0640 0.084 Uiso 1 1 calc R
C64 C 0.8975(3) -0.0976(3) 0.01554(19) 0.0910(14) Uani 1 1 d .
H64A H 0.9050 -0.1423 -0.0101 0.109 Uiso 1 1 calc R
C65 C 0.8340(3) -0.0662(3) 0.00865(18) 0.0889(15) Uani 1 1 d .
H65A H 0.7974 -0.0899 -0.0212 0.107 Uiso 1 1 calc R
C66 C 0.8221(2) 0.0018(3) 0.04578(18) 0.0832(12) Uani 1 1 d .
H66A H 0.7781 0.0246 0.0407 0.100 Uiso 1 1 calc R
C67 C 0.8776(2) 0.0348(3) 0.09072(16) 0.0665(10) Uani 1 1 d .
H67A H 0.8703 0.0804 0.1157 0.080 Uiso 1 1 calc R
C68 C 1.04306(17) 0.1402(2) 0.12930(14) 0.0486(8) Uani 1 1 d .
C69 C 0.9981(2) 0.1957(2) 0.08921(16) 0.0618(9) Uani 1 1 d .
H69A H 0.9516 0.1816 0.0761 0.074 Uiso 1 1 calc R
C70 C 1.0223(3) 0.2721(3) 0.0686(2) 0.0807(12) Uani 1 1 d .
H70A H 0.9915 0.3097 0.0426 0.097 Uiso 1 1 calc R
C71 C 1.0908(3) 0.2930(3) 0.0858(2) 0.0850(13) Uani 1 1 d .
H71A H 1.1065 0.3438 0.0708 0.102 Uiso 1 1 calc R
C72 C 1.1359(2) 0.2390(3) 0.1252(2) 0.0772(12) Uani 1 1 d .
H72A H 1.1825 0.2532 0.1374 0.093 Uiso 1 1 calc R
C73 C 1.11241(19) 0.1634(3) 0.14687(16) 0.0633(9) Uani 1 1 d .
H73A H 1.1435 0.1272 0.1738 0.076 Uiso 1 1 calc R
P4 P 0.13665(7) 0.71929(12) 0.41015(6) 0.1009(5) Uani 1 1 d .
F1 F 0.0661(2) 0.6892(5) 0.4070(4) 0.313(5) Uani 1 1 d .
F2 F 0.2070(2) 0.7478(4) 0.4105(4) 0.257(3) Uani 1 1 d .
F3 F 0.1213(4) 0.8166(4) 0.4247(4) 0.268(3) Uani 1 1 d .
F4 F 0.1151(5) 0.7573(6) 0.3489(3) 0.321(5) Uani 1 1 d .
F5 F 0.1542(4) 0.6296(4) 0.3969(4) 0.293(4) Uani 1 1 d .
F6 F 0.1541(4) 0.7013(5) 0.4753(2) 0.281(3) Uani 1 1 d .
O1 O 0.5000 0.0000 0.0000 0.305(6) Uani 1 2 d SU
C74 C 0.5599(7) 0.0438(13) -0.0205(6) 0.353(7) Uani 1 1 d U
H74A H 0.5343 0.0782 -0.0551 0.424 Uiso 1 1 calc R
H74B H 0.5769 -0.0063 -0.0388 0.424 Uiso 1 1 calc R
C75 C 0.6372(6) 0.1087(10) 0.0033(3) 0.293(6) Uani 1 1 d U
H75A H 0.6616 0.1068 -0.0277 0.439 Uiso 1 1 calc R
H75B H 0.6658 0.0852 0.0408 0.439 Uiso 1 1 calc R
H75C H 0.6254 0.1686 0.0096 0.439 Uiso 1 1 calc R

loop_
_atom_site_aniso_label
_atom_site_aniso_U_11
_atom_site_aniso_U_22
_atom_site_aniso_U_33
_atom_site_aniso_U_23
_atom_site_aniso_U_13
_atom_site_aniso_U_12
Ru1 0.03246(15) 0.03174(15) 0.04938(15) -0.00010(10) 0.01270(10) 0.00128(10)
P1 0.0474(5) 0.0318(4) 0.0560(5) -0.0023(3) 0.0174(4) 0.0047(3)
P2 0.0342(4) 0.0429(5) 0.0544(4) -0.0043(4) 0.0092(3) 0.0022(3)
P3 0.0465(5) 0.0353(4) 0.0556(5) -0.0024(3) 0.0206(4) 0.0050(3)
Si1 0.0873(9) 0.0712(8) 0.1202(10) -0.0060(7) 0.0333(8) -0.0165(7)
C1 0.0313(15) 0.0351(16) 0.0463(15) -0.0064(13) 0.0129(12) -0.0015(13)
C2 0.0398(16) 0.0378(17) 0.0474(15) -0.0030(13) 0.0112(13) 0.0053(14)
C3 0.0429(17) 0.0330(16) 0.0513(16) -0.0033(13) 0.0131(13) 0.0029(13)
C4 0.0449(18) 0.0464(19) 0.0515(17) -0.0033(15) 0.0119(14) 0.0122(15)
C5 0.062(2) 0.063(2) 0.058(2) -0.0070(17) 0.0109(17) 0.0079(19)
C6 0.082(3) 0.087(3) 0.062(2) -0.019(2) 0.001(2) 0.003(3)
C7 0.119(4) 0.118(4) 0.047(2) 0.002(3) 0.011(2) 0.016(3)
C8 0.102(3) 0.089(3) 0.056(2) 0.015(2) 0.024(2) 0.013(3)
C9 0.057(2) 0.056(2) 0.0582(19) 0.0057(17) 0.0200(16) 0.0128(18)
C10 0.069(2) 0.054(2) 0.065(2) 0.0128(19) 0.0251(19) 0.008(2)
C11 0.077(3) 0.061(3) 0.088(3) 0.013(2) 0.032(2) 0.004(2)
C12 0.194(8) 0.155(7) 0.121(5) -0.041(5) 0.001(5) -0.005(6)
C13 0.192(8) 0.063(4) 0.267(9) 0.040(5) 0.036(7) -0.002(4)
C14 0.119(6) 0.242(11) 0.379(14) -0.124(10) 0.133(8) -0.096(7)
C15 0.076(2) 0.0365(18) 0.0592(19) -0.0028(15) 0.0237(18) 0.0097(17)
C16 0.086(3) 0.069(3) 0.064(2) -0.0135(19) 0.009(2) 0.011(2)
C17 0.125(4) 0.084(3) 0.070(3) -0.019(2) -0.004(3) 0.025(3)
C18 0.178(6) 0.061(3) 0.063(3) -0.003(2) 0.024(4) 0.019(4)
C19 0.169(6) 0.056(3) 0.079(3) 0.007(2) 0.062(3) 0.014(3)
C20 0.108(3) 0.043(2) 0.075(2) 0.0021(17) 0.046(2) 0.012(2)
C21 0.0479(19) 0.0393(18) 0.067(2) 0.0000(15) 0.0202(15) 0.0014(15)
C22 0.058(2) 0.0396(19) 0.086(2) 0.0033(17) 0.0220(18) 0.0003(16)
C23 0.082(3) 0.044(2) 0.095(3) 0.0031(19) 0.032(2) -0.006(2)
C24 0.068(3) 0.060(3) 0.109(3) 0.001(2) 0.026(2) -0.017(2)
C25 0.051(2) 0.068(3) 0.125(4) 0.000(2) 0.028(2) -0.002(2)
C26 0.055(2) 0.047(2) 0.104(3) -0.0010(19) 0.026(2) 0.0019(18)
C27 0.0430(18) 0.0350(17) 0.070(2) -0.0005(15) 0.0236(16) 0.0048(14)
C28 0.059(2) 0.0411(19) 0.073(2) 0.0012(16) 0.0237(17) 0.0050(16)
C29 0.080(3) 0.0333(19) 0.113(3) -0.007(2) 0.031(3) 0.0020(19)
C30 0.073(3) 0.043(2) 0.119(4) 0.022(2) 0.025(3) 0.012(2)
C31 0.065(2) 0.062(3) 0.083(3) 0.015(2) 0.004(2) 0.012(2)
C32 0.050(2) 0.0445(19) 0.078(2) 0.0033(17) 0.0075(17) 0.0076(16)
C33 0.084(3) 0.057(3) 0.142(4) 0.000(3) 0.076(3) -0.013(2)
C34 0.049(2) 0.064(3) 0.128(4) 0.034(3) 0.004(2) -0.023(2)
C35 0.129(4) 0.044(2) 0.084(3) -0.015(2) 0.050(3) -0.039(3)
C36 0.058(3) 0.057(3) 0.140(4) 0.047(3) 0.046(3) 0.012(2)
C37 0.089(3) 0.098(4) 0.067(2) 0.013(2) 0.023(2) -0.046(3)
C38 0.0433(19) 0.065(2) 0.0553(18) -0.0069(16) 0.0081(15) 0.0023(16)
C39 0.060(2) 0.059(2) 0.060(2) -0.0071(17) 0.0141(17) 0.0103(18)
C40 0.065(3) 0.095(3) 0.073(2) -0.016(2) 0.023(2) 0.018(2)
C41 0.083(3) 0.157(5) 0.062(2) -0.008(3) 0.021(2) 0.019(3)
C42 0.077(3) 0.214(7) 0.058(3) 0.014(3) 0.006(2) 0.044(4)
C43 0.054(2) 0.154(5) 0.057(2) 0.001(3) 0.0035(18) 0.035(3)
C44 0.0355(17) 0.053(2) 0.0598(19) -0.0083(16) 0.0038(14) 0.0054(15)
C45 0.052(2) 0.061(2) 0.088(3) 0.000(2) 0.0076(18) 0.0092(19)
C46 0.060(3) 0.077(3) 0.113(3) 0.000(3) 0.006(3) 0.022(2)
C47 0.061(3) 0.095(4) 0.112(4) -0.020(3) 0.010(3) 0.033(3)
C48 0.043(2) 0.116(4) 0.096(3) -0.021(3) 0.022(2) 0.002(2)
C49 0.0399(19) 0.072(2) 0.072(2) -0.0111(18) 0.0088(16) -0.0006(17)
C50 0.0398(17) 0.0431(18) 0.073(2) -0.0105(16) 0.0126(15) -0.0020(15)
C51 0.085(3) 0.065(3) 0.085(3) -0.011(2) 0.001(2) -0.016(2)
C52 0.106(4) 0.068(3) 0.123(4) -0.032(3) -0.002(3) -0.032(3)
C53 0.100(4) 0.052(3) 0.152(5) -0.020(3) 0.033(4) -0.026(3)
C54 0.079(3) 0.048(2) 0.114(3) 0.002(2) 0.031(2) -0.008(2)
C55 0.050(2) 0.046(2) 0.084(2) -0.0124(18) 0.0238(18) -0.0071(16)
C56 0.059(2) 0.0425(18) 0.074(2) -0.0011(17) 0.0293(18) 0.0127(16)
C57 0.066(2) 0.055(2) 0.076(2) -0.0010(19) 0.0246(19) 0.0183(19)
C58 0.093(3) 0.066(3) 0.114(3) 0.008(2) 0.035(3) 0.033(2)
C59 0.109(4) 0.080(3) 0.162(5) 0.005(3) 0.074(4) 0.044(3)
C60 0.146(5) 0.096(4) 0.157(5) 0.028(4) 0.107(4) 0.058(4)
C61 0.111(4) 0.070(3) 0.112(3) 0.017(2) 0.075(3) 0.039(3)
C62 0.066(2) 0.0377(17) 0.0504(17) -0.0007(14) 0.0198(15) -0.0052(16)
C63 0.104(3) 0.051(2) 0.058(2) -0.0091(17) 0.026(2) 0.003(2)
C64 0.133(5) 0.070(3) 0.065(3) -0.021(2) 0.016(3) 0.000(3)
C65 0.128(4) 0.073(3) 0.056(2) -0.010(2) 0.008(3) -0.043(3)
C66 0.076(3) 0.097(3) 0.069(2) -0.011(2) 0.005(2) -0.014(3)
C67 0.067(3) 0.066(2) 0.062(2) -0.0198(18) 0.0099(19) -0.004(2)
C68 0.055(2) 0.0405(18) 0.0580(18) -0.0045(14) 0.0292(16) 0.0039(15)
C69 0.062(2) 0.055(2) 0.076(2) 0.0087(18) 0.0319(19) 0.0110(18)
C70 0.097(3) 0.055(2) 0.100(3) 0.022(2) 0.046(3) 0.021(2)
C71 0.111(4) 0.055(3) 0.107(3) 0.002(2) 0.060(3) -0.013(3)
C72 0.074(3) 0.074(3) 0.091(3) -0.017(2) 0.036(2) -0.025(2)
C73 0.064(2) 0.065(2) 0.065(2) -0.0046(18) 0.0237(18) -0.0039(19)
P4 0.0815(9) 0.1318(13) 0.0944(9) 0.0192(8) 0.0319(7) 0.0298(8)
F1 0.082(3) 0.297(8) 0.536(13) 0.130(8) 0.039(5) -0.019(4)
F2 0.128(3) 0.272(7) 0.413(9) 0.100(6) 0.145(5) 0.027(4)
F3 0.320(8) 0.184(5) 0.366(9) 0.037(6) 0.209(8) 0.069(6)
F4 0.434(12) 0.320(9) 0.141(4) 0.073(5) -0.041(6) -0.007(8)
F5 0.297(7) 0.137(4) 0.506(12) -0.113(6) 0.213(8) 0.004(5)
F6 0.357(9) 0.369(9) 0.116(3) 0.073(5) 0.057(4) -0.048(7)
O1 0.176(9) 0.605(18) 0.127(6) 0.142(8) 0.030(5) 0.174(12)
C74 0.218(11) 0.619(18) 0.181(8) 0.125(9) -0.019(7) 0.143(13)
C75 0.213(10) 0.574(19) 0.086(5) 0.062(8) 0.030(6) 0.094(13)

loop_
_atom_type_symbol
_atom_type_description
_atom_type_scat_dispersion_real
_atom_type_scat_dispersion_imag
_atom_type_scat_source
C C 0.0033 0.0016 'International Tables Vol C Tables 4.2.6.8 and 6.1.1.4'
H H 0.0000 0.0000 'International Tables Vol C Tables 4.2.6.8 and 6.1.1.4'
O O 0.0106 0.0060 'International Tables Vol C Tables 4.2.6.8 and 6.1.1.4'
F F 0.0171 0.0103 'International Tables Vol C Tables 4.2.6.8 and 6.1.1.4'
Si Si 0.0817 0.0704 'International Tables Vol C Tables 4.2.6.8 and 6.1.1.4'
P P 0.1023 0.0942 'International Tables Vol C Tables 4.2.6.8 and 6.1.1.4'
Ru Ru -1.2594 0.8363 'International Tables Vol C Tables 4.2.6.8 and 6.1.1.4'

loop_
_geom_angle_atom_site_label_1
_geom_angle_atom_site_label_2
_geom_angle_atom_site_label_3
_geom_angle
_geom_angle_site_symmetry_1
C1 Ru1 C34 93.37(14) .
C1 Ru1 C33 95.47(16) .
C34 Ru1 C33 36.03(18) .
C1 Ru1 C35 123.81(18) .
C34 Ru1 C35 36.45(17) .
C33 Ru1 C35 60.24(16) .
C1 Ru1 C37 126.97(18) .
C34 Ru1 C37 59.04(16) .
C33 Ru1 C37 35.12(17) .
C35 Ru1 C37 59.26(16) .
C1 Ru1 C36 152.85(13) .
C34 Ru1 C36 60.41(15) .
C33 Ru1 C36 59.56(16) .
C35 Ru1 C36 36.61(17) .
C37 Ru1 C36 34.99(17) .
C1 Ru1 P2 90.77(8) .
C34 Ru1 P2 146.96(16) .
C33 Ru1 P2 110.94(16) .
C35 Ru1 P2 143.83(15) .
C37 Ru1 P2 92.83(11) .
C36 Ru1 P2 107.39(14) .
C1 Ru1 P3 87.92(7) .
C34 Ru1 P3 112.93(16) .
C33 Ru1 P3 148.83(16) .
C35 Ru1 P3 92.28(11) .
C37 Ru1 P3 142.78(16) .
C36 Ru1 P3 107.91(14) .
P2 Ru1 P3 99.96(3) .
C21 P1 C27 109.85(15) .
C21 P1 C15 108.81(16) .
C27 P1 C15 109.13(15) .
C21 P1 C3 112.40(14) .
C27 P1 C3 108.12(14) .
C15 P1 C3 108.47(15) .
C50 P2 C44 101.91(15) .
C50 P2 C38 98.56(16) .
C44 P2 C38 105.55(15) .
C50 P2 Ru1 125.17(11) .
C44 P2 Ru1 115.25(11) .
C38 P2 Ru1 107.85(11) .
C68 P3 C62 102.63(14) .
C68 P3 C56 101.23(15) .
C62 P3 C56 102.69(16) .
C68 P3 Ru1 120.36(10) .
C62 P3 Ru1 109.06(10) .
C56 P3 Ru1 118.49(12) .
C12 Si1 C11 107.4(3) .
C12 Si1 C14 114.4(4) .
C11 Si1 C14 107.1(3) .
C12 Si1 C13 109.9(4) .
C11 Si1 C13 107.6(3) .
C14 Si1 C13 110.1(5) .
C2 C1 Ru1 176.3(3) .
C1 C2 C3 173.7(3) .
C2 C3 C4 117.2(2) .
C2 C3 P1 110.7(2) .
C4 C3 P1 108.5(2) .
C5 C4 C9 119.4(3) .
C5 C4 C3 120.8(3) .
C9 C4 C3 119.8(3) .
C4 C5 C6 121.1(4) .
C7 C6 C5 119.2(4) .
C6 C7 C8 120.7(4) .
C7 C8 C9 121.2(4) .
C8 C9 C4 118.3(4) .
C8 C9 C10 119.6(4) .
C4 C9 C10 122.1(3) .
C11 C10 C9 178.1(4) .
C10 C11 Si1 175.5(4) .
C20 C15 C16 120.5(4) .
C20 C15 P1 119.0(3) .
C16 C15 P1 120.5(3) .
C17 C16 C15 119.4(5) .
C16 C17 C18 118.7(5) .
C19 C18 C17 121.8(5) .
C18 C19 C20 119.9(5) .
C15 C20 C19 119.8(5) .
C26 C21 C22 119.6(3) .
C26 C21 P1 119.7(3) .
C22 C21 P1 120.6(3) .
C23 C22 C21 120.1(3) .
C22 C23 C24 120.2(4) .
C25 C24 C23 120.1(4) .
C24 C25 C26 120.6(4) .
C25 C26 C21 119.4(3) .
C28 C27 C32 119.1(3) .
C28 C27 P1 120.0(3) .
C32 C27 P1 120.7(2) .
C27 C28 C29 120.2(4) .
C30 C29 C28 120.0(4) .
C31 C30 C29 120.4(4) .
C30 C31 C32 120.2(4) .
C31 C32 C27 120.2(4) .
C37 C33 C34 108.0(4) .
C37 C33 Ru1 73.6(2) .
C34 C33 Ru1 71.9(2) .
C33 C34 C35 107.7(4) .
C33 C34 Ru1 72.1(2) .
C35 C34 Ru1 71.9(2) .
C34 C35 C36 107.5(4) .
C34 C35 Ru1 71.6(2) .
C36 C35 Ru1 73.6(2) .
C37 C36 C35 105.8(4) .
C37 C36 Ru1 71.6(2) .
C35 C36 Ru1 69.8(2) .
C33 C37 C36 111.0(4) .
C33 C37 Ru1 71.3(2) .
C36 C37 Ru1 73.4(2) .
C43 C38 C39 118.1(3) .
C43 C38 P2 126.3(3) .
C39 C38 P2 115.5(3) .
C40 C39 C38 120.2(3) .
C41 C40 C39 121.1(4) .
C40 C41 C42 118.9(4) .
C41 C42 C43 120.9(4) .
C38 C43 C42 120.8(4) .
C45 C44 C49 117.8(3) .
C45 C44 P2 120.8(3) .
C49 C44 P2 120.9(3) .
C44 C45 C46 121.5(4) .
C47 C46 C45 119.1(4) .
C48 C47 C46 120.3(4) .
C47 C48 C49 120.5(4) .
C48 C49 C44 120.7(4) .
C55 C50 C51 117.8(3) .
C55 C50 P2 122.8(3) .
C51 C50 P2 119.4(3) .
C52 C51 C50 120.9(4) .
C53 C52 C51 120.8(4) .
C52 C53 C54 119.1(4) .
C55 C54 C53 120.2(5) .
C50 C55 C54 121.2(4) .
C57 C56 C61 118.5(3) .
C57 C56 P3 120.9(3) .
C61 C56 P3 120.7(3) .
C56 C57 C58 120.4(4) .
C59 C58 C57 120.2(4) .
C60 C59 C58 119.8(4) .
C59 C60 C61 120.7(4) .
C60 C61 C56 120.5(4) .
C67 C62 C63 117.1(3) .
C67 C62 P3 118.8(2) .
C63 C62 P3 124.1(3) .
C64 C63 C62 121.8(4) .
C65 C64 C63 120.5(4) .
C64 C65 C66 120.4(4) .
C65 C66 C67 118.5(5) .
C62 C67 C66 121.6(4) .
C69 C68 C73 117.9(3) .
C69 C68 P3 121.5(3) .
C73 C68 P3 120.5(3) .
C70 C69 C68 120.1(4) .
C71 C70 C69 121.1(4) .
C72 C71 C70 119.6(4) .
C71 C72 C73 120.0(4) .
C72 C73 C68 121.4(4) .
F6 P4 F5 91.5(5) .
F6 P4 F4 166.9(5) .
F5 P4 F4 101.6(5) .
F6 P4 F1 87.9(4) .
F5 P4 F1 89.1(4) .
F4 P4 F1 92.0(5) .
F6 P4 F2 94.3(4) .
F5 P4 F2 89.4(4) .
F4 P4 F2 86.2(4) .
F1 P4 F2 177.4(5) .
F6 P4 F3 88.3(4) .
F5 P4 F3 177.5(4) .
F4 P4 F3 78.6(4) .
F1 P4 F3 93.4(4) .
F2 P4 F3 88.1(4) .
C74 O1 C74 179.998(3) 3_655
O1 C74 C75 145.4(10) .

loop_
_geom_bond_atom_site_label_1
_geom_bond_atom_site_label_2
_geom_bond_distance
_geom_bond_site_symmetry_2
Ru1 C1 2.007(3) .
Ru1 C34 2.209(4) .
Ru1 C33 2.211(4) .
Ru1 C35 2.213(3) .
Ru1 C37 2.239(4) .
Ru1 C36 2.262(4) .
Ru1 P2 2.3024(8) .
Ru1 P3 2.3102(8) .
P1 C21 1.791(3) .
P1 C27 1.794(3) .
P1 C15 1.796(3) .
P1 C3 1.848(3) .
P2 C50 1.832(3) .
P2 C44 1.835(3) .
P2 C38 1.847(3) .
P3 C68 1.835(3) .
P3 C62 1.839(3) .
P3 C56 1.843(3) .
Si1 C12 1.824(7) .
Si1 C11 1.828(5) .
Si1 C14 1.837(6) .
Si1 C13 1.844(7) .
C1 C2 1.203(4) .
C2 C3 1.464(4) .
C3 C4 1.527(4) .
C4 C5 1.377(5) .
C4 C9 1.400(5) .
C5 C6 1.386(5) .
C6 C7 1.363(6) .
C7 C8 1.363(7) .
C8 C9 1.392(5) .
C9 C10 1.430(6) .
C10 C11 1.190(5) .
C15 C20 1.379(5) .
C15 C16 1.388(5) .
C16 C17 1.384(6) .
C17 C18 1.403(8) .
C18 C19 1.338(7) .
C19 C20 1.387(6) .
C21 C26 1.384(5) .
C21 C22 1.387(5) .
C22 C23 1.371(5) .
C23 C24 1.374(6) .
C24 C25 1.366(6) .
C25 C26 1.382(5) .
C27 C28 1.376(5) .
C27 C32 1.389(5) .
C28 C29 1.379(5) .
C29 C30 1.376(6) .
C30 C31 1.357(6) .
C31 C32 1.377(5) .
C33 C37 1.343(7) .
C33 C34 1.367(7) .
C34 C35 1.383(6) .
C35 C36 1.406(7) .
C36 C37 1.354(7) .
C38 C43 1.373(5) .
C38 C39 1.394(5) .
C39 C40 1.385(5) .
C40 C41 1.353(6) .
C41 C42 1.375(6) .
C42 C43 1.375(6) .
C44 C45 1.376(5) .
C44 C49 1.389(5) .
C45 C46 1.392(5) .
C46 C47 1.373(7) .
C47 C48 1.362(7) .
C48 C49 1.380(5) .
C50 C55 1.378(5) .
C50 C51 1.384(5) .
C51 C52 1.382(6) .
C52 C53 1.357(7) .
C53 C54 1.383(7) .
C54 C55 1.379(5) .
C56 C57 1.362(5) .
C56 C61 1.400(5) .
C57 C58 1.392(5) .
C58 C59 1.365(6) .
C59 C60 1.358(7) .
C60 C61 1.363(6) .
C62 C67 1.376(5) .
C62 C63 1.381(5) .
C63 C64 1.370(6) .
C64 C65 1.335(7) .
C65 C66 1.391(6) .
C66 C67 1.392(5) .
C68 C69 1.385(5) .
C68 C73 1.393(5) .
C69 C70 1.385(5) .
C70 C71 1.368(6) .
C71 C72 1.365(6) .
C72 C73 1.379(5) .
P4 F6 1.452(5) .
P4 F5 1.456(5) .
P4 F4 1.460(5) .
P4 F1 1.477(5) .
P4 F2 1.480(5) .
P4 F3 1.561(6) .
O1 C74 1.553(16) 3_655
O1 C74 1.553(16) .
C74 C75 1.799(18) .
